data_2212932
loop_
_publ_author_name
'Yin, Wei-Rong'
'Ye, Jun-Wei'
'Ye, Ling'
'Zhang, Ping'
'Xu, Jia-Ning'

_publ_section_title
Bis[\m-4,4'-methylenebis(3-hydroxy-2-naphthoato-\k^2^<i>O</i>:<i>O</i>')]bis[aqua(ethylenediamine-\k^2^<i>N</i>,<i>N</i>')copper(II)]
_journal_coeditor_code HY2047
_journal_issue 4
_journal_name_full 'Acta Crystallographica Section E'
_journal_page_first m1165
_journal_page_last m1167
_journal_paper_doi 10.1107/S1600536807012718
_journal_volume 63
_journal_year 2007
_chemical_formula_iupac '[Cu2 (C23 H14 O6)2 (C2 H8 N2)2 (H2 O)2]'
_chemical_formula_moiety 'C50 H48 Cu2 N4 O14'
_chemical_formula_sum 'C50 H48 Cu2 N4 O14'
_chemical_formula_weight 1056.02
_chemical_name_systematic
;
Bis[\m-4,4'-methylenebis(3-hydroxy-2-naphthoato-
\k^2^O:O')]bis[aqua(ethylenediamine-\k^2^N,N')copper(II)]
;
_space_group_IT_number 14
_symmetry_cell_setting monoclinic
_symmetry_space_group_name_Hall '-P 2ybc'
_symmetry_space_group_name_H-M 'P 1 21/c 1'
_atom_sites_solution_hydrogens geom
_atom_sites_solution_primary direct
_atom_sites_solution_secondary difmap
_audit_creation_method SHELXL-97
_cell_angle_alpha 90.00
_cell_angle_beta 107.45(3)
_cell_angle_gamma 90.00
_cell_formula_units_Z 2
_cell_length_a 12.379(3)
_cell_length_b 21.425(4)
_cell_length_c 8.8420(18)
_cell_measurement_reflns_used 14451
_cell_measurement_temperature 293(2)
_cell_measurement_theta_max 27.48
_cell_measurement_theta_min 3.07
_cell_volume 2237.2(9)
_computing_cell_refinement RAPID-AUTO
_computing_data_collection 'RAPID-AUTO (Rigaku, 1998)'
_computing_data_reduction 'CrystalStructure (Rigaku/MSC, 2002)'
_computing_molecular_graphics 'SHELXTL (Bruker, 2000)'
_computing_publication_material SHELXL97
_computing_structure_refinement 'SHELXL97 (Sheldrick, 1997)'
_computing_structure_solution 'SHELXS97 (Sheldrick, 1997)'
_diffrn_ambient_temperature 293(2)
_diffrn_detector_area_resol_mean 10.0
_diffrn_measured_fraction_theta_full 0.995
_diffrn_measured_fraction_theta_max 0.995
_diffrn_measurement_device_type 'Rigaku R-AXIS RAPID'
_diffrn_measurement_method \w
_diffrn_radiation_monochromator graphite
_diffrn_radiation_source 'fine-focus sealed tube'
_diffrn_radiation_type MoK\a
_diffrn_radiation_wavelength 0.71073
_diffrn_reflns_av_R_equivalents 0.0541
_diffrn_reflns_av_sigmaI/netI 0.0444
_diffrn_reflns_limit_h_max 16
_diffrn_reflns_limit_h_min -16
_diffrn_reflns_limit_k_max 27
_diffrn_reflns_limit_k_min -27
_diffrn_reflns_limit_l_max 11
_diffrn_reflns_limit_l_min -11
_diffrn_reflns_number 21559
_diffrn_reflns_theta_full 27.48
_diffrn_reflns_theta_max 27.48
_diffrn_reflns_theta_min 3.07
_exptl_absorpt_coefficient_mu 1.028
_exptl_absorpt_correction_T_max 0.8703
_exptl_absorpt_correction_T_min 0.7035
_exptl_absorpt_correction_type multi-scan
_exptl_absorpt_process_details '(ABSCOR; Higashi 1995)'
_exptl_crystal_colour blue
_exptl_crystal_density_diffrn 1.568
_exptl_crystal_density_method 'not measured'
_exptl_crystal_description block
_exptl_crystal_F_000 1092
_exptl_crystal_size_max 0.37
_exptl_crystal_size_mid 0.16
_exptl_crystal_size_min 0.14
_refine_diff_density_max 0.350
_refine_diff_density_min -0.743
_refine_ls_extinction_coef 0
_refine_ls_extinction_method none
_refine_ls_goodness_of_fit_ref 0.983
_refine_ls_hydrogen_treatment mixed
_refine_ls_matrix_type full
_refine_ls_number_parameters 322
_refine_ls_number_reflns 5108
_refine_ls_number_restraints 0
_refine_ls_restrained_S_all 0.983
_refine_ls_R_factor_all 0.0727
_refine_ls_R_factor_gt 0.0433
_refine_ls_shift/su_max 0.021
_refine_ls_shift/su_mean 0.001
_refine_ls_structure_factor_coef Fsqd
_refine_ls_weighting_details 'calc w=1/[\s^2^(Fo^2^)+(0.1P)^2^] where P=(Fo^2^+2Fc^2^)/3'
_refine_ls_weighting_scheme calc
_refine_ls_wR_factor_gt 0.1285
_refine_ls_wR_factor_ref 0.1504
_reflns_number_gt 3613
_reflns_number_total 5108
_reflns_threshold_expression I>2\s(I)
_cod_data_source_file hy2047.cif
_cod_data_source_block I
_cod_original_sg_symbol_H-M 'P 21/c'
_cod_database_code 2212932
_cod_database_fobs_code 2212932

loop_
_symmetry_equiv_pos_as_xyz
'x, y, z'
'-x, y+1/2, -z+1/2'
'-x, -y, -z'
'x, -y-1/2, z-1/2'

loop_
_atom_site_type_symbol
_atom_site_label
_atom_site_fract_x
_atom_site_fract_y
_atom_site_fract_z
_atom_site_U_iso_or_equiv
_atom_site_adp_type
_atom_site_calc_flag
_atom_site_refinement_flags
_atom_site_occupancy
Cu Cu1 0.44074(3) 0.110447(18) 1.04011(4) 0.03396(15) Uani d . 1
O O1 0.5425(2) 0.10981(12) 0.9104(3) 0.0461(6) Uani d . 1
O O2 0.6493(2) 0.02635(10) 1.0042(3) 0.0433(6) Uani d . 1
O O3 0.80515(18) -0.00427(9) 0.8893(2) 0.0316(5) Uani d . 1
H H30 0.7728 -0.0012 0.9575 0.038 Uiso d R 1
O O4 0.7841(2) -0.02863(9) 0.3652(2) 0.0387(5) Uani d . 1
H H4 0.7499 -0.0426 0.2776 0.046 Uiso d R 1
O O5 0.68815(19) -0.11295(10) 0.1562(2) 0.0374(5) Uani d . 1
O O6 0.6570(2) -0.20795(11) 0.2393(3) 0.0438(6) Uani d . 1
O O7W 0.4635(2) 0.22641(12) 1.0741(3) 0.0474(6) Uani d . 1
H H7WA 0.428(4) 0.2429(19) 1.123(5) 0.057 Uiso d . 1
H H7WB 0.420(4) 0.2316(19) 0.976(5) 0.057 Uiso d . 1
N N1 0.5556(2) 0.07895(13) 1.2336(3) 0.0346(6) Uani d . 1
H H1A 0.6065 0.1091 1.2754 0.042 Uiso d R 1
H H1B 0.5927 0.0462 1.2088 0.042 Uiso d R 1
N N2 0.3418(2) 0.11901(13) 1.1821(3) 0.0375(6) Uani d . 1
H H2A 0.2853 0.0909 1.1548 0.045 Uiso d R 1
H H2B 0.3111 0.1574 1.1720 0.045 Uiso d R 1
C C1 0.6226(3) 0.07294(14) 0.9144(3) 0.0299(6) Uani d . 1
C C2 0.6848(2) 0.08467(13) 0.7961(3) 0.0242(6) Uani d . 1
C C3 0.6595(2) 0.13556(13) 0.6972(3) 0.0257(6) Uani d . 1
H H3A 0.6042 0.1634 0.7065 0.031 Uiso calc R 1
C C4 0.7150(2) 0.14675(12) 0.5824(3) 0.0250(6) Uani d . 1
C C5 0.6885(3) 0.19974(13) 0.4818(4) 0.0338(7) Uani d . 1
H H5 0.6368 0.2289 0.4960 0.041 Uiso calc R 1
C C6 0.7376(3) 0.20857(15) 0.3647(4) 0.0389(7) Uani d . 1
H H6 0.7196 0.2435 0.2996 0.047 Uiso calc R 1
C C7 0.8154(3) 0.16464(14) 0.3430(4) 0.0381(7) Uani d . 1
H H7 0.8479 0.1706 0.2619 0.046 Uiso calc R 1
C C8 0.8447(3) 0.11356(13) 0.4377(4) 0.0320(7) Uani d . 1
H H8 0.8971 0.0854 0.4209 0.038 Uiso calc R 1
C C9 0.7960(2) 0.10248(12) 0.5625(3) 0.0244(6) Uani d . 1
C C10 0.8253(2) 0.05033(12) 0.6670(3) 0.0238(5) Uani d . 1
C C11 0.7721(2) 0.04347(12) 0.7830(3) 0.0236(6) Uani d . 1
C C12 0.9178(2) 0.00469(12) 0.6633(3) 0.0277(6) Uani d . 1
H H12A 0.9746 0.0052 0.7663 0.033 Uiso calc R 1
H H12B 0.9538 0.0195 0.5865 0.033 Uiso calc R 1
C C13 0.7015(3) -0.15538(14) 0.2632(4) 0.0322(7) Uani d . 1
C C14 0.7781(2) -0.13917(14) 0.4250(3) 0.0274(6) Uani d . 1
C C15 0.8133(3) -0.18586(14) 0.5330(3) 0.0300(6) Uani d . 1
H H15 0.7887 -0.2264 0.5041 0.036 Uiso calc R 1
C C16 0.8853(2) -0.17483(13) 0.6860(3) 0.0281(6) Uani d . 1
C C17 0.9261(3) -0.22494(15) 0.7933(4) 0.0345(7) Uani d . 1
H H17 0.9043 -0.2656 0.7616 0.041 Uiso calc R 1
C C18 0.9961(3) -0.21430(16) 0.9414(4) 0.0427(8) Uani d . 1
H H18 1.0231 -0.2475 1.0100 0.051 Uiso calc R 1
C C19 1.0278(3) -0.15324(16) 0.9906(4) 0.0419(8) Uani d . 1
H H19 1.0748 -0.1462 1.0931 0.050 Uiso calc R 1
C C20 0.9913(3) -0.10384(15) 0.8916(4) 0.0346(7) Uani d . 1
H H20 1.0140 -0.0638 0.9279 0.042 Uiso calc R 1
C C21 0.9198(2) -0.11213(12) 0.7349(3) 0.0264(6) Uani d . 1
C C22 0.8810(2) -0.06262(13) 0.6226(3) 0.0251(6) Uani d . 1
C C23 0.8156(2) -0.07678(12) 0.4711(3) 0.0264(6) Uani d . 1
C C24 0.4978(3) 0.05975(16) 1.3485(3) 0.0399(8) Uani d . 1
H H24A 0.5518 0.0560 1.4534 0.048 Uiso calc R 1
H H24B 0.4612 0.0197 1.3188 0.048 Uiso calc R 1
C C25 0.4117(3) 0.10865(19) 1.3483(4) 0.0499(10) Uani d . 1
H H25A 0.3643 0.0950 1.4116 0.060 Uiso calc R 1
H H25B 0.4491 0.1471 1.3932 0.060 Uiso calc R 1

loop_
_atom_site_aniso_label
_atom_site_aniso_U_11
_atom_site_aniso_U_22
_atom_site_aniso_U_33
_atom_site_aniso_U_12
_atom_site_aniso_U_13
_atom_site_aniso_U_23
Cu1 0.0260(2) 0.0561(3) 0.0226(2) 0.00727(16) 0.01160(15) 0.00347(16)
O1 0.0402(14) 0.0727(17) 0.0342(12) 0.0234(12) 0.0246(11) 0.0147(11)
O2 0.0529(16) 0.0470(13) 0.0413(13) 0.0106(11) 0.0315(12) 0.0087(11)
O3 0.0356(13) 0.0345(11) 0.0290(10) 0.0054(9) 0.0162(9) 0.0046(9)
O4 0.0508(15) 0.0350(11) 0.0267(11) 0.0064(10) 0.0061(10) 0.0050(9)
O5 0.0319(12) 0.0516(14) 0.0250(10) 0.0029(10) 0.0030(9) 0.0027(10)
O6 0.0454(15) 0.0454(13) 0.0337(12) -0.0054(11) 0.0013(11) -0.0085(10)
O7W 0.0480(17) 0.0481(14) 0.0432(14) -0.0059(12) 0.0094(12) -0.0029(12)
N1 0.0343(15) 0.0487(15) 0.0221(12) 0.0027(11) 0.0104(11) -0.0025(11)
N2 0.0313(15) 0.0514(16) 0.0362(14) -0.0047(12) 0.0198(12) -0.0046(12)
C1 0.0257(15) 0.0427(17) 0.0234(13) -0.0004(12) 0.0104(12) -0.0039(13)
C2 0.0220(14) 0.0294(14) 0.0222(13) -0.0023(10) 0.0083(11) -0.0060(11)
C3 0.0242(15) 0.0274(14) 0.0269(14) 0.0015(11) 0.0096(11) -0.0073(12)
C4 0.0273(15) 0.0246(13) 0.0231(13) -0.0026(11) 0.0073(11) -0.0034(11)
C5 0.0370(18) 0.0282(14) 0.0375(16) 0.0040(12) 0.0130(14) 0.0011(13)
C6 0.043(2) 0.0339(16) 0.0400(17) -0.0006(14) 0.0133(15) 0.0101(14)
C7 0.044(2) 0.0396(17) 0.0372(17) -0.0046(14) 0.0227(15) 0.0035(14)
C8 0.0304(16) 0.0336(15) 0.0372(16) -0.0005(12) 0.0180(13) -0.0015(13)
C9 0.0229(14) 0.0271(13) 0.0254(13) -0.0022(11) 0.0102(11) -0.0025(11)
C10 0.0196(13) 0.0267(13) 0.0260(13) -0.0027(10) 0.0081(11) -0.0059(11)
C11 0.0221(14) 0.0233(12) 0.0261(13) -0.0023(10) 0.0086(11) -0.0036(11)
C12 0.0254(15) 0.0304(14) 0.0307(14) 0.0014(11) 0.0137(12) -0.0019(12)
C13 0.0239(15) 0.0426(17) 0.0304(15) 0.0066(13) 0.0087(12) -0.0043(13)
C14 0.0229(15) 0.0340(15) 0.0252(14) 0.0039(11) 0.0071(11) -0.0021(12)
C15 0.0276(16) 0.0310(14) 0.0311(15) 0.0010(11) 0.0081(12) -0.0020(12)
C16 0.0246(15) 0.0303(14) 0.0298(14) -0.0006(11) 0.0090(12) 0.0000(12)
C17 0.0339(17) 0.0356(16) 0.0328(16) -0.0027(13) 0.0083(13) 0.0053(13)
C18 0.039(2) 0.0458(19) 0.0375(17) -0.0012(15) 0.0029(15) 0.0166(15)
C19 0.0371(19) 0.052(2) 0.0295(15) -0.0046(15) 0.0000(14) 0.0056(15)
C20 0.0297(17) 0.0399(16) 0.0313(15) -0.0025(13) 0.0047(13) -0.0046(13)
C21 0.0213(14) 0.0324(15) 0.0282(14) 0.0025(11) 0.0114(11) -0.0013(12)
C22 0.0219(14) 0.0285(13) 0.0278(13) 0.0038(11) 0.0121(11) -0.0008(11)
C23 0.0254(15) 0.0298(14) 0.0267(14) 0.0074(11) 0.0118(11) 0.0000(11)
C24 0.051(2) 0.0452(18) 0.0220(14) -0.0165(15) 0.0091(14) 0.0009(14)
C25 0.046(2) 0.082(3) 0.0309(17) -0.0103(19) 0.0247(16) -0.0099(17)

loop_
_atom_type_symbol
_atom_type_description
_atom_type_scat_dispersion_real
_atom_type_scat_dispersion_imag
_atom_type_scat_source
C C 0.0033 0.0016 'International Tables Vol C Tables 4.2.6.8 and 6.1.1.4'
H H 0.0000 0.0000 'International Tables Vol C Tables 4.2.6.8 and 6.1.1.4'
Cu Cu 0.3201 1.2651 'International Tables Vol C Tables 4.2.6.8 and 6.1.1.4'
N N 0.0061 0.0033 'International Tables Vol C Tables 4.2.6.8 and 6.1.1.4'
O O 0.0106 0.0060 'International Tables Vol C Tables 4.2.6.8 and 6.1.1.4'

loop_
_geom_angle_atom_site_label_1
_geom_angle_atom_site_label_2
_geom_angle_atom_site_label_3
_geom_angle_site_symmetry_1
_geom_angle_site_symmetry_3
_geom_angle
_geom_angle_publ_flag
O1 Cu1 O5 . 3_656 88.70(10) yes
O1 Cu1 N1 . . 94.73(10) yes
O5 Cu1 N1 3_656 . 161.31(10) yes
O1 Cu1 N2 . . 174.55(12) yes
O5 Cu1 N2 3_656 . 93.65(11) yes
N1 Cu1 N2 . . 84.61(11) yes
O1 Cu1 O7W . . 90.48(10) yes
O5 Cu1 O7W 3_656 . 96.34(9) yes
N1 Cu1 O7W . . 101.99(10) yes
N2 Cu1 O7W . . 84.38(10) yes
C1 O1 Cu1 . . 129.2(2) ?
C11 O3 H30 . . 109.6 ?
C23 O4 H4 . . 109.4 ?
C13 O5 Cu1 . 3_656 123.9(2) ?
Cu1 O7W H7WA . . 117(3) ?
Cu1 O7W H7WB . . 90(3) ?
H7WA O7W H7WB . . 102(4) ?
C24 N1 Cu1 . . 108.6(2) ?
C24 N1 H1A . . 110.1 ?
Cu1 N1 H1A . . 110.0 ?
C24 N1 H1B . . 109.9 ?
Cu1 N1 H1B . . 109.9 ?
H1A N1 H1B . . 108.3 ?
C25 N2 Cu1 . . 108.8(2) ?
C25 N2 H2A . . 110.0 ?
Cu1 N2 H2A . . 110.0 ?
C25 N2 H2B . . 109.8 ?
Cu1 N2 H2B . . 109.9 ?
H2A N2 H2B . . 108.3 ?
O1 C1 O2 . . 124.8(3) ?
O1 C1 C2 . . 116.2(3) ?
O2 C1 C2 . . 118.9(3) ?
C3 C2 C11 . . 118.2(2) ?
C3 C2 C1 . . 120.8(3) ?
C11 C2 C1 . . 121.0(2) ?
C2 C3 C4 . . 121.8(3) ?
C2 C3 H3A . . 119.1 ?
C4 C3 H3A . . 119.1 ?
C3 C4 C5 . . 121.2(3) ?
C3 C4 C9 . . 119.2(3) ?
C5 C4 C9 . . 119.5(3) ?
C6 C5 C4 . . 121.1(3) ?
C6 C5 H5 . . 119.5 ?
C4 C5 H5 . . 119.5 ?
C5 C6 C7 . . 119.5(3) ?
C5 C6 H6 . . 120.2 ?
C7 C6 H6 . . 120.2 ?
C8 C7 C6 . . 121.6(3) ?
C8 C7 H7 . . 119.2 ?
C6 C7 H7 . . 119.2 ?
C7 C8 C9 . . 120.9(3) ?
C7 C8 H8 . . 119.5 ?
C9 C8 H8 . . 119.5 ?
C10 C9 C8 . . 123.2(3) ?
C10 C9 C4 . . 119.5(2) ?
C8 C9 C4 . . 117.4(3) ?
C11 C10 C9 . . 118.6(2) ?
C11 C10 C12 . . 118.6(2) ?
C9 C10 C12 . . 122.6(2) ?
O3 C11 C10 . . 118.6(2) ?
O3 C11 C2 . . 119.0(2) ?
C10 C11 C2 . . 122.3(3) ?
C10 C12 C22 . . 116.2(2) ?
C10 C12 H12A . . 108.2 ?
C22 C12 H12A . . 108.2 ?
C10 C12 H12B . . 108.2 ?
C22 C12 H12B . . 108.2 ?
H12A C12 H12B . . 107.4 ?
O6 C13 O5 . . 124.2(3) ?
O6 C13 C14 . . 119.5(3) ?
O5 C13 C14 . . 116.3(3) ?
C15 C14 C23 . . 118.5(3) ?
C15 C14 C13 . . 118.4(3) ?
C23 C14 C13 . . 123.0(3) ?
C14 C15 C16 . . 122.1(3) ?
C14 C15 H15 . . 119.0 ?
C16 C15 H15 . . 119.0 ?
C15 C16 C17 . . 120.9(3) ?
C15 C16 C21 . . 119.6(3) ?
C17 C16 C21 . . 119.4(3) ?
C18 C17 C16 . . 120.9(3) ?
C18 C17 H17 . . 119.5 ?
C16 C17 H17 . . 119.5 ?
C17 C18 C19 . . 119.8(3) ?
C17 C18 H18 . . 120.1 ?
C19 C18 H18 . . 120.1 ?
C20 C19 C18 . . 121.3(3) ?
C20 C19 H19 . . 119.4 ?
C18 C19 H19 . . 119.4 ?
C19 C20 C21 . . 121.5(3) ?
C19 C20 H20 . . 119.3 ?
C21 C20 H20 . . 119.3 ?
C20 C21 C22 . . 124.5(3) ?
C20 C21 C16 . . 117.0(3) ?
C22 C21 C16 . . 118.4(3) ?
C23 C22 C21 . . 119.2(3) ?
C23 C22 C12 . . 119.1(2) ?
C21 C22 C12 . . 121.5(2) ?
O4 C23 C22 . . 117.6(2) ?
O4 C23 C14 . . 120.5(3) ?
C22 C23 C14 . . 121.9(2) ?
N1 C24 C25 . . 107.4(3) ?
N1 C24 H24A . . 110.2 ?
C25 C24 H24A . . 110.2 ?
N1 C24 H24B . . 110.2 ?
C25 C24 H24B . . 110.2 ?
H24A C24 H24B . . 108.5 ?
N2 C25 C24 . . 108.1(3) ?
N2 C25 H25A . . 110.1 ?
C24 C25 H25A . . 110.1 ?
N2 C25 H25B . . 110.1 ?
C24 C25 H25B . . 110.1 ?
H25A C25 H25B . . 108.4 ?

loop_
_geom_bond_atom_site_label_1
_geom_bond_atom_site_label_2
_geom_bond_site_symmetry_2
_geom_bond_distance
_geom_bond_publ_flag
Cu1 O1 . 1.941(2) yes
Cu1 O5 3_656 1.975(2) yes
Cu1 N1 . 1.986(3) yes
Cu1 N2 . 2.007(3) yes
Cu1 O7W . 2.508(3) yes
O1 C1 . 1.260(4) ?
O2 C1 . 1.256(4) ?
O3 C11 . 1.366(3) ?
O3 H30 . 0.8201 ?
O4 C23 . 1.369(3) ?
O4 H4 . 0.8200 ?
O5 C13 . 1.286(4) ?
O5 Cu1 3_656 1.975(2) ?
O6 C13 . 1.244(4) ?
O7W H7WA . 0.79(4) ?
O7W H7WB . 0.88(4) ?
N1 C24 . 1.467(4) ?
N1 H1A . 0.9000 ?
N1 H1B . 0.9001 ?
N2 C25 . 1.482(5) ?
N2 H2A . 0.9000 ?
N2 H2B . 0.9002 ?
C1 C2 . 1.495(4) ?
C2 C3 . 1.374(4) ?
C2 C11 . 1.427(4) ?
C3 C4 . 1.406(4) ?
C3 H3A . 0.9300 ?
C4 C5 . 1.419(4) ?
C4 C9 . 1.429(4) ?
C5 C6 . 1.362(4) ?
C5 H5 . 0.9300 ?
C6 C7 . 1.400(5) ?
C6 H6 . 0.9300 ?
C7 C8 . 1.359(4) ?
C7 H7 . 0.9300 ?
C8 C9 . 1.427(4) ?
C8 H8 . 0.9300 ?
C9 C10 . 1.425(4) ?
C10 C11 . 1.383(4) ?
C10 C12 . 1.514(4) ?
C12 C22 . 1.523(4) ?
C12 H12A . 0.9700 ?
C12 H12B . 0.9700 ?
C13 C14 . 1.501(4) ?
C14 C15 . 1.361(4) ?
C14 C23 . 1.433(4) ?
C15 C16 . 1.399(4) ?
C15 H15 . 0.9300 ?
C16 C17 . 1.421(4) ?
C16 C21 . 1.436(4) ?
C17 C18 . 1.355(5) ?
C17 H17 . 0.9300 ?
C18 C19 . 1.397(5) ?
C18 H18 . 0.9300 ?
C19 C20 . 1.361(5) ?
C19 H19 . 0.9300 ?
C20 C21 . 1.414(4) ?
C20 H20 . 0.9300 ?
C21 C22 . 1.434(4) ?
C22 C23 . 1.376(4) ?
C24 C25 . 1.493(5) ?
C24 H24A . 0.9700 ?
C24 H24B . 0.9700 ?
C25 H25A . 0.9700 ?
C25 H25B . 0.9700 ?

loop_
_geom_hbond_atom_site_label_D
_geom_hbond_atom_site_label_H
_geom_hbond_atom_site_label_A
_geom_hbond_site_symmetry_A
_geom_hbond_distance_DH
_geom_hbond_distance_HA
_geom_hbond_distance_DA
_geom_hbond_angle_DHA
_geom_hbond_publ_flag
O7W H7WA O6 2_656 0.79(4) 2.11(4) 2.898(4) 176(4) y
O7W H7WB O6 3_656 0.88(4) 1.92(4) 2.753(4) 156(4) y
N2 H2A O3 3_657 0.90 2.14 3.011(3) 162 y
O3 H30 O2 . 0.82 1.80 2.522(3) 146 y
O4 H4 O5 . 0.82 1.88 2.602(3) 147 y
